data_4086519
loop_
_publ_author_name
'Yang, Pikun'
'Zhou, Enwei'
'Fang, Bo'
'Hou, Guohua'
'Zi, Guofu'
'Walter, Marc D.'

_publ_section_title
;
 Preparation of (\h5-C5Me5)2Th(bipy) and Its Reactivity toward Small
 Molecules
;
_journal_name_full Organometallics
_journal_paper_doi 10.1021/acs.organomet.6b00357
_journal_year 2016
_chemical_formula_moiety 'C43 H49 N3 Th'
_chemical_formula_sum 'C43 H49 N3 Th'
_chemical_formula_weight 839.89
_space_group_crystal_system monoclinic
_space_group_IT_number 13
_space_group_name_Hall '-P 2yc'
_space_group_name_H-M_alt 'P 1 2/c 1'
_symmetry_space_group_name_Hall '-P 2yc'
_symmetry_space_group_name_H-M 'P 1 2/c 1'
_atom_sites_solution_hydrogens geom
_audit_creation_method SHELXL-2014/7
_cell_angle_alpha 90
_cell_angle_beta 110.706(10)
_cell_angle_gamma 90
_cell_formula_units_Z 8
_cell_length_a 20.825(12)
_cell_length_b 22.131(12)
_cell_length_c 17.786(10)
_cell_measurement_reflns_used 4446
_cell_measurement_temperature 100(2)
_cell_measurement_theta_max 26.11
_cell_measurement_theta_min 2.26
_cell_volume 7668(7)
_computing_cell_refinement 'Bruker SAINT'
_computing_data_collection 'Bruker APEX2'
_computing_data_reduction 'Bruker SAINT'
_computing_molecular_graphics 'Bruker SHELXTL'
_computing_publication_material 'Bruker SHELXTL'
_computing_structure_refinement 'SHELXL-2014/7 (Sheldrick, 2014)'
_computing_structure_solution 'SHELXS-97 (Sheldrick 2008)'
_diffrn_ambient_temperature 100(2)
_diffrn_measured_fraction_theta_full 1.000
_diffrn_measured_fraction_theta_max 1.000
_diffrn_measurement_device_type 'Bruker APEX-II CCD'
_diffrn_measurement_method '\f and \w scans'
_diffrn_radiation_type MoK\a
_diffrn_radiation_wavelength 0.71073
_diffrn_reflns_av_R_equivalents 0.0989
_diffrn_reflns_av_unetI/netI 0.1091
_diffrn_reflns_Laue_measured_fraction_full 1.000
_diffrn_reflns_Laue_measured_fraction_max 1.000
_diffrn_reflns_limit_h_max 24
_diffrn_reflns_limit_h_min -22
_diffrn_reflns_limit_k_max 25
_diffrn_reflns_limit_k_min -26
_diffrn_reflns_limit_l_max 15
_diffrn_reflns_limit_l_min -21
_diffrn_reflns_number 43524
_diffrn_reflns_point_group_measured_fraction_full 1.000
_diffrn_reflns_point_group_measured_fraction_max 1.000
_diffrn_reflns_theta_full 25.242
_diffrn_reflns_theta_max 25.250
_diffrn_reflns_theta_min 1.531
_exptl_absorpt_coefficient_mu 3.921
_exptl_absorpt_correction_T_max 0.75
_exptl_absorpt_correction_T_min 0.60
_exptl_absorpt_correction_type multi-scan
_exptl_absorpt_process_details SADABS
_exptl_crystal_colour purple
_exptl_crystal_density_diffrn 1.455
_exptl_crystal_description block
_exptl_crystal_F_000 3344
_exptl_crystal_size_max 0.180
_exptl_crystal_size_mid 0.150
_exptl_crystal_size_min 0.120
_refine_diff_density_max 10.009
_refine_diff_density_min -2.471
_refine_diff_density_rms 0.237
_refine_ls_extinction_method none
_refine_ls_goodness_of_fit_ref 1.004
_refine_ls_hydrogen_treatment constr
_refine_ls_matrix_type full
_refine_ls_number_parameters 843
_refine_ls_number_reflns 13902
_refine_ls_number_restraints 516
_refine_ls_restrained_S_all 0.990
_refine_ls_R_factor_all 0.1108
_refine_ls_R_factor_gt 0.0639
_refine_ls_shift/su_max 0.001
_refine_ls_shift/su_mean 0.000
_refine_ls_structure_factor_coef Fsqd
_refine_ls_weighting_details 'w=1/[\s^2^(Fo^2^)+(0.0922P)^2^] where P=(Fo^2^+2Fc^2^)/3'
_refine_ls_weighting_scheme calc
_refine_ls_wR_factor_gt 0.1517
_refine_ls_wR_factor_ref 0.1782
_reflns_Friedel_coverage 0.000
_reflns_number_gt 8424
_reflns_number_total 13902
_reflns_threshold_expression 'I > 2\s(I)'
_cod_data_source_file om6b00357_si_002.cif
_cod_data_source_block compound12
_cod_depositor_comments
;
The following automatic conversions were performed:

'_exptl_absorpt_correction_type' value 'Multi-scan' changed to
'multi-scan' according to
/usr/data/users/saulius/crontab/automatic-downloads/rss-feeds/ACS/lib/dictionaries/cif_core.dic
dictionary named 'cif_core.dic' version 2.4.2 from 2011-04-26.

Automatic conversion script
Id: cif_fix_values 4268 2015-11-12 08:31:59Z antanas 
;
_cod_database_code 4086519
_shelx_shelxl_version_number 2014/7
_shelx_space_group_comment
; 
The symmetry employed for this shelxl refinement is uniquely defined 
by the following loop, which should always be used as a source of 
symmetry information in preference to the above space-group names. 
They are only intended as comments. 
;
_shelx_estimated_absorpt_t_min 0.539
_shelx_estimated_absorpt_t_max 0.650

loop_
_space_group_symop_operation_xyz
'x, y, z'
'-x, y, -z+1/2'
'-x, -y, -z'
'x, -y, z-1/2'

loop_
_atom_site_label
_atom_site_type_symbol
_atom_site_fract_x
_atom_site_fract_y
_atom_site_fract_z
_atom_site_U_iso_or_equiv
_atom_site_adp_type
_atom_site_occupancy
_atom_site_site_symmetry_order
_atom_site_calc_flag
_atom_site_refinement_flags_posn
_atom_site_refinement_flags_adp
C1 C 0.3561(5) 0.0686(5) 0.6125(6) 0.0115(10) Uani 1 1 d . U
C2 C 0.2964(5) 0.0373(5) 0.5618(6) 0.0115(10) Uani 1 1 d . U
C3 C 0.2499(5) 0.0876(5) 0.5128(6) 0.0115(10) Uani 1 1 d . U
C4 C 0.2779(5) 0.1402(5) 0.5441(6) 0.0115(10) Uani 1 1 d . U
C5 C 0.3453(5) 0.1300(5) 0.6005(6) 0.0115(10) Uani 1 1 d . U
C6 C 0.4238(7) 0.0408(6) 0.6583(8) 0.039(4) Uani 1 1 d . U
H6A H 0.4597 0.0604 0.6431 0.059 Uiso 1 1 calc R U
H6B H 0.4225 -0.0024 0.6459 0.059 Uiso 1 1 calc R U
H6C H 0.4339 0.0462 0.7160 0.059 Uiso 1 1 calc R U
C7 C 0.2956(7) -0.0287(6) 0.5484(8) 0.036(3) Uani 1 1 d . U
H7A H 0.3276 -0.0387 0.5210 0.055 Uiso 1 1 calc R U
H7B H 0.2491 -0.0413 0.5150 0.055 Uiso 1 1 calc R U
H7C H 0.3094 -0.0497 0.6002 0.055 Uiso 1 1 calc R U
C8 C 0.1815(7) 0.0692(7) 0.4536(7) 0.044(4) Uani 1 1 d . U
H8A H 0.1454 0.0935 0.4621 0.067 Uiso 1 1 calc R U
H8B H 0.1735 0.0263 0.4612 0.067 Uiso 1 1 calc R U
H8C H 0.1810 0.0755 0.3989 0.067 Uiso 1 1 calc R U
C9 C 0.2484(8) 0.1976(6) 0.4974(8) 0.041(4) Uani 1 1 d . U
H9A H 0.2386 0.1907 0.4399 0.062 Uiso 1 1 calc R U
H9B H 0.2818 0.2305 0.5161 0.062 Uiso 1 1 calc R U
H9C H 0.2060 0.2086 0.5060 0.062 Uiso 1 1 calc R U
C10 C 0.4004(7) 0.1774(6) 0.6349(9) 0.042(4) Uani 1 1 d . U
H10A H 0.4222 0.1712 0.6930 0.063 Uiso 1 1 calc R U
H10B H 0.3796 0.2177 0.6245 0.063 Uiso 1 1 calc R U
H10C H 0.4350 0.1738 0.6095 0.063 Uiso 1 1 calc R U
C11 C 0.1673(6) 0.1240(5) 0.7699(6) 0.017(3) Uani 1 1 d . U
C12 C 0.1601(6) 0.1757(5) 0.7197(7) 0.017(3) Uani 1 1 d . U
C13 C 0.1241(6) 0.1575(5) 0.6398(6) 0.015(2) Uani 1 1 d . U
C14 C 0.1070(6) 0.0950(5) 0.6402(7) 0.021(3) Uani 1 1 d . U
C15 C 0.1318(6) 0.0753(5) 0.7210(7) 0.021(3) Uani 1 1 d . U
C16 C 0.1989(7) 0.1239(6) 0.8594(7) 0.032(3) Uani 1 1 d . U
H16A H 0.2407 0.0993 0.8762 0.048 Uiso 1 1 calc R U
H16B H 0.1662 0.1069 0.8822 0.048 Uiso 1 1 calc R U
H16C H 0.2103 0.1654 0.8788 0.048 Uiso 1 1 calc R U
C17 C 0.1721(6) 0.2407(5) 0.7516(7) 0.029(3) Uani 1 1 d . U
H17A H 0.1345 0.2529 0.7693 0.043 Uiso 1 1 calc R U
H17B H 0.1738 0.2679 0.7088 0.043 Uiso 1 1 calc R U
H17C H 0.2156 0.2429 0.7971 0.043 Uiso 1 1 calc R U
C18 C 0.0975(6) 0.1993(5) 0.5678(7) 0.025(3) Uani 1 1 d . U
H18A H 0.0529 0.2159 0.5646 0.038 Uiso 1 1 calc R U
H18B H 0.0921 0.1767 0.5186 0.038 Uiso 1 1 calc R U
H18C H 0.1302 0.2324 0.5737 0.038 Uiso 1 1 calc R U
C19 C 0.0567(6) 0.0623(5) 0.5717(7) 0.029(3) Uani 1 1 d . U
H19A H 0.0699 0.0662 0.5242 0.044 Uiso 1 1 calc R U
H19B H 0.0108 0.0796 0.5601 0.044 Uiso 1 1 calc R U
H19C H 0.0561 0.0195 0.5855 0.044 Uiso 1 1 calc R U
C20 C 0.1137(7) 0.0171(5) 0.7523(8) 0.034(3) Uani 1 1 d . U
H20A H 0.0901 -0.0096 0.7070 0.052 Uiso 1 1 calc R U
H20B H 0.0836 0.0256 0.7826 0.052 Uiso 1 1 calc R U
H20C H 0.1558 -0.0025 0.7875 0.052 Uiso 1 1 calc R U
C21 C 0.2859(6) 0.2485(5) 0.6870(7) 0.022(3) Uani 1 1 d . U
H21 H 0.2521 0.2451 0.6347 0.026 Uiso 1 1 calc R U
C22 C 0.3117(6) 0.3046(5) 0.7156(7) 0.026(3) Uani 1 1 d . U
H22 H 0.2959 0.3394 0.6831 0.031 Uiso 1 1 calc R U
C23 C 0.3608(6) 0.3102(5) 0.7918(8) 0.028(3) Uani 1 1 d . U
H23 H 0.3787 0.3487 0.8124 0.033 Uiso 1 1 calc R U
C24 C 0.3830(6) 0.2591(5) 0.8368(8) 0.030(3) Uani 1 1 d . U
H24 H 0.4166 0.2623 0.8893 0.037 Uiso 1 1 calc R U
C25 C 0.3568(6) 0.2011(5) 0.8065(7) 0.021(3) Uani 1 1 d . U
C26 C 0.3802(6) 0.1453(5) 0.8495(6) 0.016(2) Uani 1 1 d . U
C27 C 0.4315(6) 0.1441(5) 0.9226(6) 0.016(3) Uani 1 1 d . U
H27 H 0.4577 0.1793 0.9442 0.019 Uiso 1 1 calc R U
C28 C 0.4448(6) 0.0880(5) 0.9664(7) 0.019(3) Uani 1 1 d . U
H28 H 0.4754 0.0878 1.0207 0.023 Uiso 1 1 calc R U
C29 C 0.4158(6) 0.0370(5) 0.9336(6) 0.020(3) Uani 1 1 d . U
H29 H 0.4193 0.0020 0.9657 0.024 Uiso 1 1 calc R U
C30 C 0.3772(6) 0.0351(5) 0.8448(7) 0.025(3) Uani 1 1 d . U
H30 H 0.4106 0.0257 0.8175 0.031 Uiso 1 1 calc R U
C31 C 0.3213(6) -0.0153(5) 0.8224(7) 0.020(3) Uani 1 1 d . U
H31 H 0.2934 -0.0119 0.8579 0.024 Uiso 1 1 calc R U
C32 C 0.3608(6) -0.0748(5) 0.8395(7) 0.019(3) Uani 1 1 d . U
C33 C 0.3623(6) -0.1083(5) 0.9073(7) 0.024(3) Uani 1 1 d . U
H33 H 0.3386 -0.0933 0.9403 0.029 Uiso 1 1 calc R U
C34 C 0.3983(6) -0.1640(5) 0.9278(7) 0.026(3) Uani 1 1 d . U
H34 H 0.3980 -0.1869 0.9728 0.031 Uiso 1 1 calc R U
C35 C 0.4319(7) -0.1825(6) 0.8822(8) 0.036(3) Uani 1 1 d . U
H35 H 0.4560 -0.2198 0.8957 0.043 Uiso 1 1 calc R U
C36 C 0.4348(7) -0.1519(5) 0.8163(7) 0.030(3) Uani 1 1 d . U
H36 H 0.4613 -0.1669 0.7865 0.036 Uiso 1 1 calc R U
C37 C 0.3967(7) -0.0964(6) 0.7936(8) 0.034(3) Uani 1 1 d . U
H37 H 0.3963 -0.0749 0.7472 0.041 Uiso 1 1 calc R U
C38 C 0.2255(6) -0.0506(5) 0.7041(6) 0.017(3) Uani 1 1 d . U
C39 C 0.2117(6) -0.1019(5) 0.7429(7) 0.025(3) Uani 1 1 d . U
H39 H 0.2391 -0.1099 0.7973 0.029 Uiso 1 1 calc R U
C40 C 0.1585(6) -0.1411(5) 0.7026(7) 0.022(3) Uani 1 1 d . U
H40 H 0.1497 -0.1748 0.7305 0.027 Uiso 1 1 calc R U
C41 C 0.1185(6) -0.1325(6) 0.6241(8) 0.028(3) Uani 1 1 d . U
H41 H 0.0823 -0.1596 0.5975 0.034 Uiso 1 1 calc R U
C42 C 0.1320(7) -0.0833(5) 0.5843(8) 0.029(3) Uani 1 1 d . U
H42 H 0.1053 -0.0771 0.5292 0.035 Uiso 1 1 calc R U
C43 C 0.1836(6) -0.0431(5) 0.6230(7) 0.023(3) Uani 1 1 d . U
H43 H 0.1912 -0.0093 0.5941 0.027 Uiso 1 1 calc R U
C44 C 0.1647(6) 0.3785(5) -0.0466(7) 0.021(3) Uani 1 1 d . U
C45 C 0.1596(6) 0.3257(5) -0.0048(6) 0.017(3) Uani 1 1 d . U
C46 C 0.1227(6) 0.3414(5) 0.0468(6) 0.015(2) Uani 1 1 d . U
C47 C 0.1040(5) 0.4040(4) 0.0340(6) 0.015(2) Uani 1 1 d . U
C48 C 0.1303(5) 0.4262(4) -0.0239(6) 0.011(2) Uani 1 1 d . U
C49 C 0.1953(6) 0.3816(6) -0.1107(7) 0.028(3) Uani 1 1 d . U
H49A H 0.1976 0.3409 -0.1313 0.042 Uiso 1 1 calc R U
H49B H 0.2417 0.3986 -0.0884 0.042 Uiso 1 1 calc R U
H49C H 0.1668 0.4074 -0.1547 0.042 Uiso 1 1 calc R U
C50 C 0.1728(6) 0.2618(5) -0.0280(8) 0.032(3) Uani 1 1 d . U
H50A H 0.1702 0.2333 0.0130 0.048 Uiso 1 1 calc R U
H50B H 0.2186 0.2599 -0.0318 0.048 Uiso 1 1 calc R U
H50C H 0.1381 0.2513 -0.0800 0.048 Uiso 1 1 calc R U
C51 C 0.0950(6) 0.2986(5) 0.0932(7) 0.023(3) Uani 1 1 d . U
H51A H 0.0484 0.2863 0.0598 0.034 Uiso 1 1 calc R U
H51B H 0.0940 0.3186 0.1419 0.034 Uiso 1 1 calc R U
H51C H 0.1246 0.2628 0.1081 0.034 Uiso 1 1 calc R U
C52 C 0.0558(6) 0.4349(5) 0.0673(7) 0.025(3) Uani 1 1 d . U
H52A H 0.0567 0.4785 0.0583 0.038 Uiso 1 1 calc R U
H52B H 0.0701 0.4268 0.1250 0.038 Uiso 1 1 calc R U
H52C H 0.0091 0.4195 0.0401 0.038 Uiso 1 1 calc R U
C53 C 0.1106(7) 0.4858(5) -0.0672(7) 0.024(3) Uani 1 1 d . U
H53A H 0.0976 0.5144 -0.0330 0.036 Uiso 1 1 calc R U
H53B H 0.0717 0.4797 -0.1174 0.036 Uiso 1 1 calc R U
H53C H 0.1497 0.5019 -0.0792 0.036 Uiso 1 1 calc R U
C54 C 0.3427(7) 0.3669(6) 0.2703(7) 0.030(3) Uani 1 1 d . U
C55 C 0.2760(6) 0.3595(5) 0.2717(6) 0.022(3) Uani 1 1 d . U
C56 C 0.2501(5) 0.4148(4) 0.2771(6) 0.009(2) Uani 1 1 d . U
C57 C 0.2978(6) 0.4622(5) 0.2694(6) 0.020(3) Uani 1 1 d . U
C58 C 0.3561(6) 0.4299(5) 0.2685(6) 0.021(3) Uani 1 1 d . U
C59 C 0.3979(7) 0.3204(6) 0.2808(8) 0.037(4) Uani 1 1 d . U
H59A H 0.4160 0.3242 0.2372 0.056 Uiso 1 1 calc R U
H59B H 0.3786 0.2799 0.2797 0.056 Uiso 1 1 calc R U
H59C H 0.4350 0.3268 0.3325 0.056 Uiso 1 1 calc R U
C60 C 0.2462(7) 0.3028(5) 0.2931(7) 0.034(3) Uani 1 1 d . U
H60A H 0.2369 0.3094 0.3428 0.050 Uiso 1 1 calc R U
H60B H 0.2789 0.2695 0.3010 0.050 Uiso 1 1 calc R U
H60C H 0.2033 0.2926 0.2495 0.050 Uiso 1 1 calc R U
C61 C 0.1812(7) 0.4319(6) 0.2839(7) 0.033(3) Uani 1 1 d . U
H61A H 0.1458 0.4035 0.2524 0.050 Uiso 1 1 calc R U
H61B H 0.1686 0.4730 0.2633 0.050 Uiso 1 1 calc R U
H61C H 0.1850 0.4303 0.3404 0.050 Uiso 1 1 calc R U
C62 C 0.2985(7) 0.5281(5) 0.2830(7) 0.033(3) Uani 1 1 d . U
H62A H 0.3315 0.5376 0.3365 0.049 Uiso 1 1 calc R U
H62B H 0.2526 0.5415 0.2792 0.049 Uiso 1 1 calc R U
H62C H 0.3120 0.5490 0.2422 0.049 Uiso 1 1 calc R U
C63 C 0.4246(6) 0.4554(6) 0.2777(7) 0.029(3) Uani 1 1 d . U
H63A H 0.4202 0.4988 0.2662 0.044 Uiso 1 1 calc R U
H63B H 0.4425 0.4352 0.2401 0.044 Uiso 1 1 calc R U
H63C H 0.4562 0.4489 0.3329 0.044 Uiso 1 1 calc R U
C64 C 0.2815(6) 0.2514(5) 0.1329(7) 0.024(3) Uani 1 1 d . U
H64 H 0.2464 0.2547 0.1551 0.029 Uiso 1 1 calc R U
C65 C 0.3079(6) 0.1954(5) 0.1268(7) 0.026(3) Uani 1 1 d . U
H65 H 0.2924 0.1605 0.1465 0.031 Uiso 1 1 calc R U
C66 C 0.3572(6) 0.1904(5) 0.0917(8) 0.028(3) Uani 1 1 d . U
H66 H 0.3740 0.1517 0.0848 0.034 Uiso 1 1 calc R U
C67 C 0.3824(6) 0.2422(5) 0.0663(7) 0.023(3) Uani 1 1 d . U
H67 H 0.4173 0.2394 0.0437 0.028 Uiso 1 1 calc R U
C68 C 0.3549(6) 0.2982(5) 0.0752(7) 0.017(3) Uani 1 1 d . U
C69 C 0.3792(6) 0.3549(5) 0.0524(7) 0.019(3) Uani 1 1 d . U
C70 C 0.4304(6) 0.3555(5) 0.0209(7) 0.021(3) Uani 1 1 d . U
H70 H 0.4554 0.3198 0.0200 0.026 Uiso 1 1 calc R U
C71 C 0.4455(6) 0.4115(5) -0.0108(7) 0.020(3) Uani 1 1 d . U
H71 H 0.4773 0.4122 -0.0382 0.024 Uiso 1 1 calc R U
C72 C 0.4151(6) 0.4619(5) -0.0015(7) 0.023(3) Uani 1 1 d . U
H72 H 0.4181 0.4971 -0.0307 0.028 Uiso 1 1 calc R U
C73 C 0.3762(6) 0.4640(5) 0.0545(7) 0.026(3) Uani 1 1 d . U
H73 H 0.4092 0.4738 0.1095 0.031 Uiso 1 1 calc R U
C74 C 0.3193(6) 0.5149(4) 0.0294(7) 0.016(2) Uani 1 1 d . U
H74 H 0.2909 0.5110 -0.0290 0.019 Uiso 1 1 calc R U
C75 C 0.3601(6) 0.5751(5) 0.0445(7) 0.021(3) Uani 1 1 d . U
C76 C 0.3618(7) 0.6093(5) -0.0192(8) 0.028(3) Uani 1 1 d . U
H76 H 0.3370 0.5950 -0.0718 0.033 Uiso 1 1 calc R U
C77 C 0.3969(6) 0.6632(6) -0.0121(8) 0.029(3) Uani 1 1 d . U
H77 H 0.3959 0.6853 -0.0583 0.035 Uiso 1 1 calc R U
C78 C 0.4319(7) 0.6829(6) 0.0607(8) 0.038(3) Uani 1 1 d . U
H78 H 0.4558 0.7201 0.0662 0.046 Uiso 1 1 calc R U
C79 C 0.4355(7) 0.6526(6) 0.1279(8) 0.032(3) Uani 1 1 d . U
H79 H 0.4631 0.6676 0.1792 0.038 Uiso 1 1 calc R U
C80 C 0.3971(7) 0.5970(6) 0.1212(8) 0.032(3) Uani 1 1 d . U
H80 H 0.3972 0.5761 0.1678 0.039 Uiso 1 1 calc R U
C81 C 0.2278(6) 0.5510(5) 0.0721(7) 0.023(3) Uani 1 1 d . U
C82 C 0.2121(6) 0.6045(5) 0.0237(6) 0.016(3) Uani 1 1 d . U
H82 H 0.2387 0.6132 -0.0087 0.020 Uiso 1 1 calc R U
C83 C 0.1613(7) 0.6435(5) 0.0216(7) 0.028(3) Uani 1 1 d . U
H83 H 0.1535 0.6779 -0.0123 0.033 Uiso 1 1 calc R U
C84 C 0.1204(6) 0.6346(5) 0.0675(7) 0.024(3) Uani 1 1 d . U
H84 H 0.0855 0.6629 0.0659 0.029 Uiso 1 1 calc R U
C85 C 0.1314(6) 0.5835(5) 0.1161(7) 0.023(3) Uani 1 1 d . U
H85 H 0.1034 0.5756 0.1471 0.028 Uiso 1 1 calc R U
C86 C 0.1834(6) 0.5445(5) 0.1183(7) 0.022(3) Uani 1 1 d . U
H86 H 0.1908 0.5106 0.1530 0.026 Uiso 1 1 calc R U
N1 N 0.3080(5) 0.1972(4) 0.7328(5) 0.019(2) Uani 1 1 d . .
N2 N 0.3433(5) 0.0942(4) 0.8125(5) 0.018(2) Uani 1 1 d . .
N3 N 0.2765(5) -0.0065(4) 0.7384(5) 0.021(2) Uani 1 1 d . .
N4 N 0.3050(5) 0.3024(4) 0.1076(5) 0.016(2) Uani 1 1 d . .
N5 N 0.3415(5) 0.4059(4) 0.0593(5) 0.016(2) Uani 1 1 d . .
N6 N 0.2759(5) 0.5068(4) 0.0778(6) 0.020(2) Uani 1 1 d . .
Th1 Th 0.25368(2) 0.09385(2) 0.68251(2) 0.01205(13) Uani 1 1 d . .
Th2 Th 0.25185(2) 0.40598(2) 0.11360(2) 0.01215(13) Uani 1 1 d . .

loop_
_atom_site_aniso_label
_atom_site_aniso_U_11
_atom_site_aniso_U_22
_atom_site_aniso_U_33
_atom_site_aniso_U_23
_atom_site_aniso_U_13
_atom_site_aniso_U_12
C1 0.008(2) 0.020(2) 0.006(2) -0.0041(19) 0.0033(17) 0.0018(18)
C2 0.008(2) 0.020(2) 0.006(2) -0.0041(19) 0.0033(17) 0.0018(18)
C3 0.008(2) 0.020(2) 0.006(2) -0.0041(19) 0.0033(17) 0.0018(18)
C4 0.008(2) 0.020(2) 0.006(2) -0.0041(19) 0.0033(17) 0.0018(18)
C5 0.008(2) 0.020(2) 0.006(2) -0.0041(19) 0.0033(17) 0.0018(18)
C6 0.030(8) 0.057(9) 0.031(7) 0.010(7) 0.011(6) 0.019(7)
C7 0.045(8) 0.038(7) 0.039(8) -0.010(6) 0.030(7) -0.006(6)
C8 0.031(8) 0.083(10) 0.021(7) 0.012(7) 0.012(6) 0.013(7)
C9 0.059(10) 0.030(7) 0.039(8) 0.021(6) 0.023(7) 0.027(7)
C10 0.030(8) 0.035(8) 0.065(9) -0.014(7) 0.021(7) -0.012(6)
C11 0.018(6) 0.014(5) 0.017(5) 0.005(4) 0.004(4) 0.004(4)
C12 0.018(6) 0.014(5) 0.022(6) -0.004(4) 0.011(4) -0.001(4)
C13 0.016(5) 0.016(5) 0.012(5) 0.001(4) 0.005(4) 0.004(4)
C14 0.014(5) 0.027(6) 0.024(6) -0.012(5) 0.008(4) -0.002(5)
C15 0.022(6) 0.021(5) 0.026(6) 0.006(5) 0.017(5) -0.001(4)
C16 0.047(8) 0.039(7) 0.016(6) 0.000(6) 0.019(6) 0.015(6)
C17 0.018(7) 0.026(6) 0.035(7) -0.009(6) 0.001(5) 0.003(5)
C18 0.027(7) 0.023(6) 0.022(6) 0.005(5) 0.004(5) 0.009(5)
C19 0.011(6) 0.029(7) 0.043(8) 0.000(6) 0.004(6) -0.001(5)
C20 0.040(8) 0.028(7) 0.048(8) 0.014(6) 0.032(7) 0.004(6)
C21 0.018(6) 0.021(5) 0.025(6) -0.001(5) 0.006(5) -0.003(5)
C22 0.024(6) 0.014(5) 0.037(6) 0.010(5) 0.007(5) 0.000(5)
C23 0.028(6) 0.014(5) 0.042(7) 0.006(5) 0.012(5) 0.003(5)
C24 0.027(6) 0.019(5) 0.034(6) -0.005(5) -0.004(5) -0.003(5)
C25 0.016(6) 0.019(5) 0.025(6) -0.001(5) 0.006(5) -0.009(4)
C26 0.017(6) 0.016(5) 0.016(5) 0.002(4) 0.007(4) -0.001(4)
C27 0.018(6) 0.012(5) 0.014(5) -0.002(4) -0.001(4) -0.007(4)
C28 0.015(5) 0.022(5) 0.017(5) 0.001(5) 0.000(4) 0.007(4)
C29 0.019(6) 0.025(6) 0.012(5) 0.003(5) 0.001(4) 0.005(5)
C30 0.028(6) 0.019(5) 0.022(6) -0.002(5) 0.000(5) -0.002(5)
C31 0.021(6) 0.018(5) 0.019(6) 0.002(5) 0.003(5) 0.000(4)
C32 0.015(5) 0.023(5) 0.019(5) -0.017(5) 0.005(4) -0.004(4)
C33 0.015(6) 0.021(5) 0.031(6) 0.003(5) 0.001(5) 0.000(4)
C34 0.022(6) 0.027(6) 0.025(6) -0.004(5) 0.002(5) 0.006(5)
C35 0.033(7) 0.027(6) 0.034(7) -0.003(5) -0.003(5) -0.004(5)
C36 0.033(7) 0.028(6) 0.032(6) -0.006(5) 0.014(5) 0.005(5)
C37 0.029(6) 0.047(7) 0.030(6) -0.003(6) 0.015(5) -0.007(6)
C38 0.017(6) 0.016(5) 0.017(5) 0.003(4) 0.005(4) 0.006(4)
C39 0.029(6) 0.024(6) 0.024(6) -0.004(5) 0.013(5) 0.008(5)
C40 0.022(6) 0.010(5) 0.036(6) -0.001(5) 0.011(5) 0.004(4)
C41 0.016(6) 0.030(6) 0.038(7) -0.006(5) 0.008(5) -0.007(5)
C42 0.030(6) 0.022(6) 0.026(6) -0.004(5) -0.001(5) 0.010(5)
C43 0.018(6) 0.023(6) 0.027(6) -0.004(5) 0.009(5) -0.001(5)
C44 0.026(6) 0.024(5) 0.013(5) -0.002(5) 0.007(5) -0.008(5)
C45 0.015(5) 0.020(5) 0.014(5) -0.007(4) 0.002(4) 0.003(4)
C46 0.013(5) 0.015(5) 0.013(5) -0.002(4) 0.001(4) 0.002(4)
C47 0.014(5) 0.011(5) 0.015(5) 0.004(4) 0.000(4) 0.005(4)
C48 0.011(2) 0.011(2) 0.011(2) -0.0002(10) 0.0035(12) 0.0002(10)
C49 0.030(7) 0.039(7) 0.015(6) -0.011(6) 0.008(5) -0.013(6)
C50 0.023(7) 0.027(7) 0.039(8) -0.009(6) 0.002(6) 0.009(5)
C51 0.022(7) 0.015(6) 0.029(7) 0.004(5) 0.007(5) 0.005(5)
C52 0.025(7) 0.014(6) 0.030(7) -0.007(5) 0.003(5) 0.002(5)
C53 0.035(7) 0.021(6) 0.012(6) 0.006(5) 0.003(5) 0.006(5)
C54 0.031(7) 0.037(6) 0.021(6) 0.001(5) 0.009(5) 0.000(5)
C55 0.036(6) 0.016(5) 0.012(5) 0.005(4) 0.008(5) -0.002(5)
C56 0.009(2) 0.010(2) 0.009(2) -0.0014(10) 0.0037(12) -0.0003(10)
C57 0.027(6) 0.022(5) 0.012(5) -0.006(5) 0.008(4) -0.002(5)
C58 0.013(5) 0.031(6) 0.013(5) 0.008(5) -0.002(4) -0.005(5)
C59 0.030(8) 0.038(7) 0.027(7) 0.005(6) -0.009(6) 0.018(6)
C60 0.036(8) 0.029(7) 0.026(7) 0.004(6) 0.000(6) -0.019(6)
C61 0.034(8) 0.046(8) 0.021(7) 0.002(6) 0.012(6) -0.003(6)
C62 0.037(8) 0.034(7) 0.018(7) 0.006(6) -0.002(6) 0.002(6)
C63 0.019(7) 0.042(7) 0.025(7) 0.003(6) 0.005(5) -0.007(6)
C64 0.020(6) 0.024(6) 0.028(6) 0.007(5) 0.009(5) 0.010(5)
C65 0.034(6) 0.015(5) 0.025(6) 0.006(5) 0.007(5) -0.003(5)
C66 0.027(6) 0.015(5) 0.044(7) 0.004(5) 0.015(5) 0.008(5)
C67 0.022(6) 0.019(5) 0.030(6) 0.003(5) 0.012(5) 0.009(5)
C68 0.013(5) 0.015(5) 0.024(6) 0.001(4) 0.006(4) 0.003(4)
C69 0.018(6) 0.024(6) 0.015(5) -0.002(5) 0.007(4) 0.005(5)
C70 0.020(6) 0.013(5) 0.031(6) -0.003(5) 0.010(5) 0.002(4)
C71 0.018(5) 0.018(5) 0.025(6) 0.002(5) 0.010(4) 0.000(4)
C72 0.023(6) 0.025(6) 0.024(6) -0.001(5) 0.012(5) -0.007(5)
C73 0.027(6) 0.021(6) 0.030(6) 0.003(5) 0.010(5) 0.001(5)
C74 0.024(6) 0.007(5) 0.019(5) 0.002(4) 0.012(4) 0.001(4)
C75 0.021(6) 0.026(6) 0.015(5) -0.010(5) 0.006(4) 0.001(5)
C76 0.029(6) 0.018(6) 0.038(7) 0.002(5) 0.015(5) 0.005(5)
C77 0.026(6) 0.028(6) 0.036(7) -0.009(5) 0.013(5) -0.005(5)
C78 0.039(7) 0.036(6) 0.046(7) 0.006(6) 0.023(6) 0.004(5)
C79 0.025(6) 0.036(6) 0.033(6) -0.016(5) 0.008(5) -0.006(5)
C80 0.041(7) 0.037(6) 0.024(6) -0.004(5) 0.017(5) -0.001(6)
C81 0.022(6) 0.021(5) 0.022(6) -0.007(5) 0.003(5) -0.005(5)
C82 0.016(3) 0.016(3) 0.016(3) -0.0002(10) 0.0058(13) 0.0007(10)
C83 0.030(6) 0.023(6) 0.027(6) -0.002(5) 0.007(5) -0.002(5)
C84 0.016(6) 0.021(5) 0.031(6) -0.006(5) 0.004(5) 0.005(5)
C85 0.021(6) 0.021(6) 0.031(6) -0.008(5) 0.012(5) -0.007(5)
C86 0.027(6) 0.018(5) 0.019(6) 0.001(5) 0.006(5) 0.002(5)
N1 0.022(6) 0.010(5) 0.016(5) 0.003(4) -0.002(4) 0.000(4)
N2 0.017(5) 0.020(5) 0.013(5) 0.006(4) -0.001(4) 0.004(4)
N3 0.031(6) 0.015(5) 0.009(5) 0.005(4) -0.002(4) 0.001(4)
N4 0.014(5) 0.013(5) 0.022(5) 0.001(4) 0.006(4) 0.004(4)
N5 0.014(5) 0.011(5) 0.025(5) 0.002(4) 0.008(4) -0.001(4)
N6 0.025(6) 0.018(5) 0.026(6) 0.001(4) 0.020(5) 0.002(4)
Th1 0.0121(2) 0.0132(2) 0.0098(2) 0.00015(17) 0.00260(16) -0.00080(17)
Th2 0.0133(2) 0.0127(2) 0.0114(2) 0.00110(17) 0.00548(17) 0.00231(17)

loop_
_atom_type_symbol
_atom_type_description
_atom_type_scat_dispersion_real
_atom_type_scat_dispersion_imag
_atom_type_scat_source
C C 0.0033 0.0016 'International Tables Vol C Tables 4.2.6.8 and 6.1.1.4'
H H 0.0000 0.0000 'International Tables Vol C Tables 4.2.6.8 and 6.1.1.4'
N N 0.0061 0.0033 'International Tables Vol C Tables 4.2.6.8 and 6.1.1.4'
Th Th -7.2400 8.8979 'International Tables Vol C Tables 4.2.6.8 and 6.1.1.4'

loop_
_geom_angle_atom_site_label_1
_geom_angle_atom_site_label_2
_geom_angle_atom_site_label_3
_geom_angle
C5 C1 C2 108.8(9)
C5 C1 C6 124.1(10)
C2 C1 C6 126.1(10)
C5 C1 Th1 76.8(6)
C2 C1 Th1 75.8(6)
C6 C1 Th1 123.1(8)
C1 C2 C7 122.6(10)
C1 C2 C3 103.9(9)
C7 C2 C3 131.1(10)
C1 C2 Th1 75.4(6)
C7 C2 Th1 124.0(7)
C3 C2 Th1 79.0(5)
C4 C3 C8 134.3(11)
C4 C3 C2 107.6(9)
C8 C3 C2 117.1(10)
C4 C3 Th1 71.7(6)
C8 C3 Th1 113.6(7)
C2 C3 Th1 71.0(5)
C3 C4 C5 109.4(9)
C3 C4 C9 117.9(10)
C5 C4 C9 128.5(10)
C3 C4 Th1 82.1(6)
C5 C4 Th1 76.6(6)
C9 C4 Th1 127.4(8)
C1 C5 C4 109.2(9)
C1 C5 C10 124.1(10)
C4 C5 C10 126.3(10)
C1 C5 Th1 75.5(6)
C4 C5 Th1 74.8(6)
C10 C5 Th1 121.8(8)
C1 C6 H6A 109.5
C1 C6 H6B 109.5
H6A C6 H6B 109.5
C1 C6 H6C 109.5
H6A C6 H6C 109.5
H6B C6 H6C 109.5
C2 C7 H7A 109.5
C2 C7 H7B 109.5
H7A C7 H7B 109.5
C2 C7 H7C 109.5
H7A C7 H7C 109.5
H7B C7 H7C 109.5
C3 C8 H8A 109.5
C3 C8 H8B 109.5
H8A C8 H8B 109.5
C3 C8 H8C 109.5
H8A C8 H8C 109.5
H8B C8 H8C 109.5
C4 C9 H9A 109.5
C4 C9 H9B 109.5
H9A C9 H9B 109.5
C4 C9 H9C 109.5
H9A C9 H9C 109.5
H9B C9 H9C 109.5
C5 C10 H10A 109.5
C5 C10 H10B 109.5
H10A C10 H10B 109.5
C5 C10 H10C 109.5
H10A C10 H10C 109.5
H10B C10 H10C 109.5
C15 C11 C12 108.0(10)
C15 C11 C16 126.2(10)
C12 C11 C16 125.3(10)
C15 C11 Th1 77.2(6)
C12 C11 Th1 78.0(6)
C16 C11 Th1 117.3(7)
C13 C12 C11 107.5(9)
C13 C12 C17 126.9(10)
C11 C12 C17 123.6(10)
C13 C12 Th1 75.7(6)
C11 C12 Th1 73.2(6)
C17 C12 Th1 129.5(8)
C12 C13 C14 108.5(9)
C12 C13 C18 125.5(10)
C14 C13 C18 125.3(10)
C12 C13 Th1 76.1(6)
C14 C13 Th1 74.9(6)
C18 C13 Th1 123.1(7)
C15 C14 C13 107.6(9)
C15 C14 C19 125.6(11)
C13 C14 C19 125.0(11)
C15 C14 Th1 76.0(7)
C13 C14 Th1 76.5(6)
C19 C14 Th1 125.8(8)
C14 C15 C11 108.2(10)
C14 C15 C20 126.3(11)
C11 C15 C20 124.7(11)
C14 C15 Th1 75.6(6)
C11 C15 Th1 74.1(7)
C20 C15 Th1 124.6(8)
C11 C16 H16A 109.5
C11 C16 H16B 109.5
H16A C16 H16B 109.5
C11 C16 H16C 109.5
H16A C16 H16C 109.5
H16B C16 H16C 109.5
C12 C17 H17A 109.5
C12 C17 H17B 109.5
H17A C17 H17B 109.5
C12 C17 H17C 109.5
H17A C17 H17C 109.5
H17B C17 H17C 109.5
C13 C18 H18A 109.5
C13 C18 H18B 109.5
H18A C18 H18B 109.5
C13 C18 H18C 109.5
H18A C18 H18C 109.5
H18B C18 H18C 109.5
C14 C19 H19A 109.5
C14 C19 H19B 109.5
H19A C19 H19B 109.5
C14 C19 H19C 109.5
H19A C19 H19C 109.5
H19B C19 H19C 109.5
C15 C20 H20A 109.5
C15 C20 H20B 109.5
H20A C20 H20B 109.5
C15 C20 H20C 109.5
H20A C20 H20C 109.5
H20B C20 H20C 109.5
N1 C21 C22 121.2(10)
N1 C21 H21 119.4
C22 C21 H21 119.4
C21 C22 C23 119.9(11)
C21 C22 H22 120.0
C23 C22 H22 120.0
C24 C23 C22 118.6(11)
C24 C23 H23 120.7
C22 C23 H23 120.7
C23 C24 C25 121.2(11)
C23 C24 H24 119.4
C25 C24 H24 119.4
N1 C25 C24 118.8(10)
N1 C25 C26 117.2(10)
C24 C25 C26 124.0(10)
C27 C26 N2 123.4(10)
C27 C26 C25 121.7(10)
N2 C26 C25 114.7(9)
C26 C27 C28 118.0(10)
C26 C27 H27 121.0
C28 C27 H27 121.0
C29 C28 C27 122.0(10)
C29 C28 H28 119.0
C27 C28 H28 119.0
C28 C29 C30 118.9(11)
C28 C29 H29 120.6
C30 C29 H29 120.6
C29 C30 N2 112.5(9)
C29 C30 C31 111.3(10)
N2 C30 C31 108.6(9)
C29 C30 H30 108.1
N2 C30 H30 108.1
C31 C30 H30 108.1
N3 C31 C32 115.0(9)
N3 C31 C30 108.2(9)
C32 C31 C30 105.4(9)
N3 C31 H31 109.4
C32 C31 H31 109.4
C30 C31 H31 109.4
C37 C32 C33 118.3(11)
C37 C32 C31 123.4(11)
C33 C32 C31 118.3(10)
C32 C33 C34 121.7(12)
C32 C33 H33 119.1
C34 C33 H33 119.1
C35 C34 C33 117.5(13)
C35 C34 H34 121.2
C33 C34 H34 121.2
C34 C35 C36 124.6(13)
C34 C35 H35 117.7
C36 C35 H35 117.7
C35 C36 C37 118.3(12)
C35 C36 H36 120.9
C37 C36 H36 120.9
C32 C37 C36 119.5(12)
C32 C37 H37 120.3
C36 C37 H37 120.3
C43 C38 C39 116.0(11)
C43 C38 N3 117.4(10)
C39 C38 N3 126.6(10)
C40 C39 C38 120.8(11)
C40 C39 H39 119.6
C38 C39 H39 119.6
C41 C40 C39 121.9(11)
C41 C40 H40 119.1
C39 C40 H40 119.1
C40 C41 C42 118.3(11)
C40 C41 H41 120.8
C42 C41 H41 120.8
C43 C42 C41 121.1(12)
C43 C42 H42 119.4
C41 C42 H42 119.4
C42 C43 C38 121.8(11)
C42 C43 H43 119.1
C38 C43 H43 119.1
C45 C44 C48 109.2(10)
C45 C44 C49 124.9(11)
C48 C44 C49 125.6(11)
C45 C44 Th2 77.8(6)
C48 C44 Th2 76.3(6)
C49 C44 Th2 117.5(8)
C44 C45 C46 107.0(10)
C44 C45 C50 124.9(11)
C46 C45 C50 126.0(11)
C44 C45 Th2 73.8(6)
C46 C45 Th2 75.7(6)
C50 C45 Th2 128.9(7)
C45 C46 C47 108.1(10)
C45 C46 C51 126.6(10)
C47 C46 C51 124.2(10)
C45 C46 Th2 75.7(6)
C47 C46 Th2 75.6(6)
C51 C46 Th2 124.6(7)
C48 C47 C46 107.4(10)
C48 C47 C52 127.9(9)
C46 C47 C52 124.0(10)
C48 C47 Th2 74.5(6)
C46 C47 Th2 75.8(6)
C52 C47 Th2 123.0(7)
C44 C48 C47 108.3(9)
C44 C48 C53 125.5(10)
C47 C48 C53 124.8(10)
C44 C48 Th2 75.1(6)
C47 C48 Th2 77.1(6)
C53 C48 Th2 124.8(7)
C44 C49 H49A 109.5
C44 C49 H49B 109.5
H49A C49 H49B 109.5
C44 C49 H49C 109.5
H49A C49 H49C 109.5
H49B C49 H49C 109.5
C45 C50 H50A 109.5
C45 C50 H50B 109.5
H50A C50 H50B 109.5
C45 C50 H50C 109.5
H50A C50 H50C 109.5
H50B C50 H50C 109.5
C46 C51 H51A 109.5
C46 C51 H51B 109.5
H51A C51 H51B 109.5
C46 C51 H51C 109.5
H51A C51 H51C 109.5
H51B C51 H51C 109.5
C47 C52 H52A 109.5
C47 C52 H52B 109.5
H52A C52 H52B 109.5
C47 C52 H52C 109.5
H52A C52 H52C 109.5
H52B C52 H52C 109.5
C48 C53 H53A 109.5
C48 C53 H53B 109.5
H53A C53 H53B 109.5
C48 C53 H53C 109.5
H53A C53 H53C 109.5
H53B C53 H53C 109.5
C55 C54 C58 108.4(11)
C55 C54 C59 129.3(12)
C58 C54 C59 121.8(12)
C55 C54 Th2 74.8(7)
C58 C54 Th2 75.6(7)
C59 C54 Th2 122.4(8)
C56 C55 C54 108.5(10)
C56 C55 C60 121.6(11)
C54 C55 C60 126.8(11)
C56 C55 Th2 79.0(6)
C54 C55 Th2 76.9(7)
C60 C55 Th2 127.0(8)
C55 C56 C57 109.6(10)
C55 C56 C61 129.6(10)
C57 C56 C61 120.7(10)
C55 C56 Th2 74.0(6)
C57 C56 Th2 73.2(6)
C61 C56 Th2 115.9(7)
C58 C57 C62 122.8(11)
C58 C57 C56 104.5(9)
C62 C57 C56 130.6(11)
C58 C57 Th2 76.4(6)
C62 C57 Th2 124.4(7)
C56 C57 Th2 77.2(6)
C57 C58 C54 108.6(11)
C57 C58 C63 126.9(11)
C54 C58 C63 123.7(11)
C57 C58 Th2 75.3(6)
C54 C58 Th2 75.9(7)
C63 C58 Th2 122.8(8)
C54 C59 H59A 109.5
C54 C59 H59B 109.5
H59A C59 H59B 109.5
C54 C59 H59C 109.5
H59A C59 H59C 109.5
H59B C59 H59C 109.5
C55 C60 H60A 109.5
C55 C60 H60B 109.5
H60A C60 H60B 109.5
C55 C60 H60C 109.5
H60A C60 H60C 109.5
H60B C60 H60C 109.5
C56 C61 H61A 109.5
C56 C61 H61B 109.5
H61A C61 H61B 109.5
C56 C61 H61C 109.5
H61A C61 H61C 109.5
H61B C61 H61C 109.5
C57 C62 H62A 109.5
C57 C62 H62B 109.5
H62A C62 H62B 109.5
C57 C62 H62C 109.5
H62A C62 H62C 109.5
H62B C62 H62C 109.5
C58 C63 H63A 109.5
C58 C63 H63B 109.5
H63A C63 H63B 109.5
C58 C63 H63C 109.5
H63A C63 H63C 109.5
H63B C63 H63C 109.5
N4 C64 C65 121.2(11)
N4 C64 H64 119.4
C65 C64 H64 119.4
C64 C65 C66 119.2(11)
C64 C65 H65 120.4
C66 C65 H65 120.4
C65 C66 C67 120.2(11)
C65 C66 H66 119.9
C67 C66 H66 119.9
C68 C67 C66 118.3(11)
C68 C67 H67 120.9
C66 C67 H67 120.9
N4 C68 C67 121.0(10)
N4 C68 C69 116.8(9)
C67 C68 C69 122.2(10)
C70 C69 N5 124.6(10)
C70 C69 C68 121.3(10)
N5 C69 C68 113.9(10)
C69 C70 C71 118.7(10)
C69 C70 H70 120.7
C71 C70 H70 120.7
C72 C71 C70 119.7(11)
C72 C71 H71 120.2
C70 C71 H71 120.2
C71 C72 C73 120.5(11)
C71 C72 H72 119.7
C73 C72 H72 119.7
C72 C73 N5 113.6(10)
C72 C73 C74 111.3(10)
N5 C73 C74 107.5(9)
C72 C73 H73 108.1
N5 C73 H73 108.1
C74 C73 H73 108.1
N6 C74 C75 114.7(9)
N6 C74 C73 107.6(9)
C75 C74 C73 104.6(9)
N6 C74 H74 109.9
C75 C74 H74 109.9
C73 C74 H74 109.9
C76 C75 C80 116.5(11)
C76 C75 C74 120.2(10)
C80 C75 C74 123.2(11)
C75 C76 C77 124.7(13)
C75 C76 H76 117.7
C77 C76 H76 117.7
C78 C77 C76 117.8(13)
C78 C77 H77 121.1
C76 C77 H77 121.1
C77 C78 C79 123.1(14)
C77 C78 H78 118.4
C79 C78 H78 118.4
C78 C79 C80 119.5(12)
C78 C79 H79 120.2
C80 C79 H79 120.2
C75 C80 C79 118.3(12)
C75 C80 H80 120.8
C79 C80 H80 120.8
N6 C81 C82 129.6(11)
N6 C81 C86 118.9(10)
C82 C81 C86 111.5(10)
C83 C82 C81 123.6(12)
C83 C82 H82 118.2
C81 C82 H82 118.2
C82 C83 C84 122.0(12)
C82 C83 H83 119.0
C84 C83 H83 119.0
C83 C84 C85 118.6(11)
C83 C84 H84 120.7
C85 C84 H84 120.7
C86 C85 C84 119.0(12)
C86 C85 H85 120.5
C84 C85 H85 120.5
C85 C86 C81 125.3(11)
C85 C86 H86 117.4
C81 C86 H86 117.4
C25 N1 C21 120.1(9)
C25 N1 Th1 118.9(7)
C21 N1 Th1 120.9(7)
C26 N2 C30 114.8(9)
C26 N2 Th1 124.6(7)
C30 N2 Th1 117.7(6)
C38 N3 C31 117.3(9)
C38 N3 Th1 116.7(7)
C31 N3 Th1 120.3(6)
C68 N4 C64 119.9(9)
C68 N4 Th2 119.1(7)
C64 N4 Th2 120.9(7)
C69 N5 C73 113.0(9)
C69 N5 Th2 125.3(7)
C73 N5 Th2 119.1(7)
C81 N6 C74 117.0(9)
C81 N6 Th2 117.4(8)
C74 N6 Th2 119.8(6)
N2 Th1 N3 68.5(3)
N2 Th1 N1 64.3(3)
N3 Th1 N1 132.7(3)
N2 Th1 C11 84.2(3)
N3 Th1 C11 93.5(3)
N1 Th1 C11 83.5(3)
N2 Th1 C4 120.8(3)
N3 Th1 C4 127.9(3)
N1 Th1 C4 77.9(3)
C11 Th1 C4 136.2(3)
N2 Th1 C14 130.0(3)
N3 Th1 C14 98.8(3)
N1 Th1 C14 112.3(3)
C11 Th1 C14 47.3(3)
C4 Th1 C14 105.4(3)
N2 Th1 C1 88.6(3)
N3 Th1 C1 86.1(3)
N1 Th1 C1 91.2(3)
C11 Th1 C1 172.4(3)
C4 Th1 C1 46.9(3)
C14 Th1 C1 140.3(3)
N2 Th1 C15 102.8(3)
N3 Th1 C15 80.4(3)
N1 Th1 C15 111.2(3)
C11 Th1 C15 28.7(3)
C4 Th1 C15 133.7(3)
C14 Th1 C15 28.4(3)
C1 Th1 C15 157.5(3)
N2 Th1 C2 112.2(3)
N3 Th1 C2 80.8(3)
N1 Th1 C2 115.6(3)
C11 Th1 C2 158.5(3)
C4 Th1 C2 47.4(3)
C14 Th1 C2 112.8(3)
C1 Th1 C2 28.7(3)
C15 Th1 C2 130.1(3)
N2 Th1 C5 93.3(3)
N3 Th1 C5 113.2(3)
N1 Th1 C5 69.0(3)
C11 Th1 C5 150.3(3)
C4 Th1 C5 28.6(3)
C14 Th1 C5 134.0(3)
C1 Th1 C5 27.7(3)
C15 Th1 C5 162.1(3)
C2 Th1 C5 46.6(3)
N2 Th1 C13 125.8(3)
N3 Th1 C13 125.8(3)
N1 Th1 C13 85.0(3)
C11 Th1 C13 47.0(3)
C4 Th1 C13 91.8(3)
C14 Th1 C13 28.6(3)
C1 Th1 C13 138.1(3)
C15 Th1 C13 46.7(3)
C2 Th1 C13 121.3(3)
C5 Th1 C13 116.9(3)
N2 Th1 C12 97.7(3)
N3 Th1 C12 122.1(3)
N1 Th1 C12 67.2(3)
C11 Th1 C12 28.7(3)
C4 Th1 C12 107.9(3)
C14 Th1 C12 47.0(3)
C1 Th1 C12 151.5(3)
C15 Th1 C12 46.9(3)
C2 Th1 C12 148.1(3)
C5 Th1 C12 123.9(3)
C13 Th1 C12 28.2(3)
N5 Th2 N6 68.3(3)
N5 Th2 N4 64.6(3)
N6 Th2 N4 132.9(3)
N5 Th2 C44 84.7(3)
N6 Th2 C44 92.9(3)
N4 Th2 C44 84.2(3)
N5 Th2 C48 103.7(3)
N6 Th2 C48 80.5(3)
N4 Th2 C48 111.6(3)
C44 Th2 C48 28.6(3)
N5 Th2 C55 120.4(3)
N6 Th2 C55 127.4(3)
N4 Th2 C55 78.0(3)
C44 Th2 C55 137.1(3)
C48 Th2 C55 133.5(3)
N5 Th2 C57 110.4(3)
N6 Th2 C57 80.0(3)
N4 Th2 C57 115.2(3)
C44 Th2 C57 158.9(3)
C48 Th2 C57 130.4(3)
C55 Th2 C57 47.7(3)
N5 Th2 C58 87.4(3)
N6 Th2 C58 85.8(3)
N4 Th2 C58 90.8(3)
C44 Th2 C58 171.9(3)
C48 Th2 C58 157.5(3)
C55 Th2 C58 47.0(3)
C57 Th2 C58 28.4(3)
N5 Th2 C54 92.9(3)
N6 Th2 C54 113.8(3)
N4 Th2 C54 68.2(3)
C44 Th2 C54 150.2(4)
C48 Th2 C54 161.5(3)
C55 Th2 C54 28.3(3)
C57 Th2 C54 47.1(3)
C58 Th2 C54 28.5(3)
N5 Th2 C47 130.5(3)
N6 Th2 C47 99.7(3)
N4 Th2 C47 111.4(3)
C44 Th2 C47 47.0(3)
C48 Th2 C47 28.4(3)
C55 Th2 C47 105.2(3)
C57 Th2 C47 114.3(3)
C58 Th2 C47 141.1(3)
C54 Th2 C47 133.3(3)
N5 Th2 C46 125.3(3)
N6 Th2 C46 126.4(3)
N4 Th2 C46 83.9(3)
C44 Th2 C46 46.8(3)
C48 Th2 C46 46.9(3)
C55 Th2 C46 92.3(3)
C57 Th2 C46 123.5(3)
C58 Th2 C46 139.0(3)
C54 Th2 C46 116.3(3)
C47 Th2 C46 28.6(3)
N5 Th2 C45 96.8(3)
N6 Th2 C45 121.3(3)
N4 Th2 C45 66.9(3)
C44 Th2 C45 28.4(3)
C48 Th2 C45 47.0(3)
C55 Th2 C45 109.5(3)
C57 Th2 C45 150.9(3)
C58 Th2 C45 152.3(3)
C54 Th2 C45 123.8(3)
C47 Th2 C45 47.1(3)
C46 Th2 C45 28.6(3)

loop_
_geom_bond_atom_site_label_1
_geom_bond_atom_site_label_2
_geom_bond_distance
C1 C5 1.382(15)
C1 C2 1.429(14)
C1 C6 1.490(15)
C1 Th1 2.879(10)
C2 C7 1.479(16)
C2 C3 1.530(14)
C2 Th1 2.884(10)
C3 C4 1.333(14)
C3 C8 1.498(16)
C3 Th1 2.995(10)
C4 C5 1.425(14)
C4 C9 1.524(15)
C4 Th1 2.871(10)
C5 C10 1.513(16)
C5 Th1 2.895(11)
C6 H6A 0.9800
C6 H6B 0.9800
C6 H6C 0.9800
C7 H7A 0.9800
C7 H7B 0.9800
C7 H7C 0.9800
C8 H8A 0.9800
C8 H8B 0.9800
C8 H8C 0.9800
C9 H9A 0.9800
C9 H9B 0.9800
C9 H9C 0.9800
C10 H10A 0.9800
C10 H10B 0.9800
C10 H10C 0.9800
C11 C15 1.418(16)
C11 C12 1.427(15)
C11 C16 1.493(15)
C11 Th1 2.841(12)
C12 C13 1.411(14)
C12 C17 1.534(15)
C12 Th1 2.902(11)
C13 C14 1.427(15)
C13 C18 1.518(14)
C13 Th1 2.897(11)
C14 C15 1.412(16)
C14 C19 1.485(15)
C14 Th1 2.877(11)
C15 C20 1.502(15)
C15 Th1 2.882(12)
C16 H16A 0.9800
C16 H16B 0.9800
C16 H16C 0.9800
C17 H17A 0.9800
C17 H17B 0.9800
C17 H17C 0.9800
C18 H18A 0.9800
C18 H18B 0.9800
C18 H18C 0.9800
C19 H19A 0.9800
C19 H19B 0.9800
C19 H19C 0.9800
C20 H20A 0.9800
C20 H20B 0.9800
C20 H20C 0.9800
C21 N1 1.377(14)
C21 C22 1.378(15)
C21 H21 0.9500
C22 C23 1.385(16)
C22 H22 0.9500
C23 C24 1.368(16)
C23 H23 0.9500
C24 C25 1.423(15)
C24 H24 0.9500
C25 N1 1.349(14)
C25 C26 1.444(15)
C26 C27 1.360(14)
C26 N2 1.394(13)
C27 C28 1.440(14)
C27 H27 0.9500
C28 C29 1.314(15)
C28 H28 0.9500
C29 C30 1.500(15)
C29 H29 0.9500
C30 N2 1.501(14)
C30 C31 1.560(16)
C30 H30 1.0000
C31 N3 1.467(13)
C31 C32 1.524(15)
C31 H31 1.0000
C32 C37 1.373(17)
C32 C33 1.407(16)
C33 C34 1.422(15)
C33 H33 0.9500
C34 C35 1.310(18)
C34 H34 0.9500
C35 C36 1.373(17)
C35 H35 0.9500
C36 C37 1.441(17)
C36 H36 0.9500
C37 H37 0.9500
C38 C43 1.407(15)
C38 C39 1.411(16)
C38 N3 1.413(14)
C39 C40 1.390(16)
C39 H39 0.9500
C40 C41 1.361(16)
C40 H40 0.9500
C41 C42 1.381(17)
C41 H41 0.9500
C42 C43 1.377(16)
C42 H42 0.9500
C43 H43 0.9500
C44 C45 1.410(15)
C44 C48 1.412(15)
C44 C49 1.492(15)
C44 Th2 2.851(11)
C45 C46 1.433(15)
C45 C50 1.523(15)
C45 Th2 2.902(11)
C46 C47 1.434(14)
C46 C51 1.500(15)
C46 Th2 2.902(11)
C47 C48 1.414(15)
C47 C52 1.499(16)
C47 Th2 2.899(11)
C48 C53 1.509(14)
C48 Th2 2.866(10)
C49 H49A 0.9800
C49 H49B 0.9800
C49 H49C 0.9800
C50 H50A 0.9800
C50 H50B 0.9800
C50 H50C 0.9800
C51 H51A 0.9800
C51 H51B 0.9800
C51 H51C 0.9800
C52 H52A 0.9800
C52 H52B 0.9800
C52 H52C 0.9800
C53 H53A 0.9800
C53 H53B 0.9800
C53 H53C 0.9800
C54 C55 1.408(17)
C54 C58 1.424(17)
C54 C59 1.504(17)
C54 Th2 2.893(12)
C55 C56 1.355(15)
C55 C60 1.508(15)
C55 Th2 2.867(11)
C56 C57 1.483(15)
C56 C61 1.530(16)
C56 Th2 2.928(10)
C57 C58 1.413(16)
C57 C62 1.479(16)
C57 Th2 2.876(11)
C58 C63 1.488(16)
C58 Th2 2.889(11)
C59 H59A 0.9800
C59 H59B 0.9800
C59 H59C 0.9800
C60 H60A 0.9800
C60 H60B 0.9800
C60 H60C 0.9800
C61 H61A 0.9800
C61 H61B 0.9800
C61 H61C 0.9800
C62 H62A 0.9800
C62 H62B 0.9800
C62 H62C 0.9800
C63 H63A 0.9800
C63 H63B 0.9800
C63 H63C 0.9800
C64 N4 1.368(14)
C64 C65 1.376(16)
C64 H64 0.9500
C65 C66 1.381(17)
C65 H65 0.9500
C66 C67 1.400(16)
C66 H66 0.9500
C67 C68 1.397(15)
C67 H67 0.9500
C68 N4 1.357(14)
C68 C69 1.464(15)
C69 C70 1.367(16)
C69 N5 1.406(14)
C70 C71 1.442(15)
C70 H70 0.9500
C71 C72 1.322(15)
C71 H71 0.9500
C72 C73 1.492(16)
C72 H72 0.9500
C73 N5 1.492(14)
C73 C74 1.580(15)
C73 H73 1.0000
C74 N6 1.462(14)
C74 C75 1.551(15)
C74 H74 1.0000
C75 C76 1.373(17)
C75 C80 1.396(16)
C76 C77 1.381(16)
C76 H76 0.9500
C77 C78 1.315(17)
C77 H77 0.9500
C78 C79 1.348(17)
C78 H78 0.9500
C79 C80 1.448(17)
C79 H79 0.9500
C80 H80 0.9500
C81 N6 1.378(15)
C81 C82 1.433(15)
C81 C86 1.445(17)
C82 C83 1.355(16)
C82 H82 0.9500
C83 C84 1.387(17)
C83 H83 0.9500
C84 C85 1.393(16)
C84 H84 0.9500
C85 C86 1.374(16)
C85 H85 0.9500
C86 H86 0.9500
N1 Th1 2.569(9)
N2 Th1 2.403(9)
N3 Th1 2.412(9)
N4 Th2 2.565(8)
N5 Th2 2.386(9)
N6 Th2 2.421(9)
